data_1528044
loop_
_publ_author_name
'Schuster, J.C.'
'Ipser, H.'

_publ_section_title
;
 Phases and phase relations in the partial system Ti Al3 - Ti Al
;
_journal_name_full 'Zeitschrift fuer Metallkunde'
_journal_page_first 389
_journal_page_last 396
_journal_volume 81
_journal_year 1990
_chemical_formula_sum 'Al5 Ti2'
_space_group_IT_number 123
_symmetry_space_group_name_Hall '-P 4 2'
_symmetry_space_group_name_H-M 'P 4/m m m'
_cell_angle_alpha 90
_cell_angle_beta 90
_cell_angle_gamma 90
_cell_formula_units_Z 4
_cell_length_a 3.9053
_cell_length_b 3.9053
_cell_length_c 29.1963
_cell_volume 445.284
_citation_journal_id_ASTM ZEMTAE
_cod_data_source_file Schuster_ZEMTAE_1990_190.cif
_cod_data_source_block Al5Ti2
_cod_original_cell_volume 445.2835
_cod_database_code 1528044

loop_
_symmetry_equiv_pos_as_xyz
x,y,z
-y,x,z
-x,-y,z
y,-x,z
x,-y,-z
y,x,-z
-x,y,-z
-y,-x,-z
-x,-y,-z
y,-x,-z
x,y,-z
-y,x,-z
-x,y,z
-y,-x,z
x,-y,z
y,x,z

loop_
_atom_site_label
_atom_site_type_symbol
_atom_site_fract_x
_atom_site_fract_y
_atom_site_fract_z
_atom_site_occupancy
_atom_site_U_iso_or_equiv
Al1 Al 0 0.5 0.5 1 0.0
Ti1 Ti 0 0 0 1 0.0
Ti8 Ti 0.5 0.5 0.429 0.143 0.0
Al2 Al 0 0.5 0.071 1 0.0
Al5 Al 0.5 0.5 0 0.857 0.0
Al4 Al 0 0.5 0.357 1 0.0
Ti5 Ti 0.5 0.5 0 0.143 0.0
Al8 Al 0.5 0.5 0.429 0.857 0.0
Al3 Al 0 0.5 0.214 1 0.0
Ti7 Ti 0 0 0.286 0.143 0.0
Ti4 Ti 0.5 0.5 0.143 1 0.0
Al6 Al 0 0 0.143 0.857 0.0
Ti3 Ti 0.5 0.5 0.286 1 0.0
Al7 Al 0 0 0.286 0.857 0.0
Ti6 Ti 0 0 0.143 0.143 0.0
Ti2 Ti 0 0 0.429 1 0.0
